data_1008305
loop_
_publ_author_name
'Pa\/losz, B.'
'Gierlotka, S.'
'L\'evy, F.'

_publ_section_title
;
 Polytypism of Sn Se~2~ Crystals Grown by Chemical Transport: Structures
 of Six Large-Period Polytypes of Sn Se~2~
;
_journal_name_full 'Acta Cryst C'
_journal_page_first 1404
_journal_page_last 1406
_journal_paper_doi 10.1107/s0108270185007958
_journal_volume 41
_journal_year 1985
_chemical_formula_structural 'Sn Se2'
_chemical_formula_sum 'Se2 Sn'
_chemical_name_systematic 'Tin diselenide'
_cod_database_code 1008305

loop_
_atom_site_label
_atom_site_fract_x
_atom_site_fract_y
_atom_site_fract_z
? ? ? ?
